data_4065513
loop_
_publ_author_name
'Meyer, Steffen'
'Orben, Claudia Manuela'
'Demeshko, Serhiy'
'Dechert, Sebastian'
'Meyer, Franc'

_publ_section_title
;
 Synthesis and Characterization of Di- and Tetracarbene Iron(II) Complexes
 with Chelating N-Heterocyclic Carbene Ligands and Their Application in
 Aryl Grignard--Alkyl Halide Cross-Coupling
;
_journal_issue 24
_journal_name_full Organometallics
_journal_page_first 6692
_journal_paper_doi 10.1021/om200870w
_journal_volume 30
_journal_year 2011
_chemical_formula_moiety '(C22 H30 Fe N10 2+),(Br4 Fe 2-), 0.5(C4 H10 O), 0.5(C2 H3 N)'
_chemical_formula_sum 'C25 H36.5 Br4 Fe2 N10.5 O0.5'
_chemical_formula_weight 923.49
_chemical_name_systematic
;
 ?
;
_space_group_IT_number 11
_symmetry_cell_setting monoclinic
_symmetry_space_group_name_Hall '-P 2yb'
_symmetry_space_group_name_H-M 'P 1 21/m 1'
_atom_sites_solution_hydrogens geom
_atom_sites_solution_primary direct
_atom_sites_solution_secondary difmap
_audit_creation_method SHELXL-97
_cell_angle_alpha 90.00
_cell_angle_beta 95.742(4)
_cell_angle_gamma 90.00
_cell_formula_units_Z 4
_cell_length_a 13.0724(6)
_cell_length_b 19.3867(7)
_cell_length_c 13.9064(7)
_cell_measurement_reflns_used 23888
_cell_measurement_temperature 133(2)
_cell_measurement_theta_max 25.69
_cell_measurement_theta_min 1.47
_cell_volume 3506.6(3)
_computing_cell_refinement 'X-AREA (Stoe & Cie, 2002)'
_computing_data_collection 'X-AREA (Stoe & Cie, 2002)'
_computing_data_reduction 'X-AREA (Stoe & Cie, 2002)'
_computing_molecular_graphics 'DIAMOND (Brandenburg, 2001)'
_computing_publication_material 'SHELXL-97 (Sheldrick, 1997)'
_computing_structure_refinement 'SHELXL-97 (Sheldrick, 1997)'
_computing_structure_solution 'SHELXS-97 (Sheldrick, 1990)'
_diffrn_ambient_temperature 133(2)
_diffrn_measured_fraction_theta_full 0.991
_diffrn_measured_fraction_theta_max 0.991
_diffrn_measurement_device_type 'Stoe IPDS II'
_diffrn_measurement_method \w
_diffrn_radiation_monochromator graphite
_diffrn_radiation_source 'fine-focus sealed tube'
_diffrn_radiation_type MoK\a
_diffrn_radiation_wavelength 0.71073
_diffrn_reflns_av_R_equivalents 0.0596
_diffrn_reflns_av_sigmaI/netI 0.0483
_diffrn_reflns_limit_h_max 15
_diffrn_reflns_limit_h_min -15
_diffrn_reflns_limit_k_max 23
_diffrn_reflns_limit_k_min -20
_diffrn_reflns_limit_l_max 16
_diffrn_reflns_limit_l_min -16
_diffrn_reflns_number 23888
_diffrn_reflns_theta_full 25.69
_diffrn_reflns_theta_max 25.69
_diffrn_reflns_theta_min 1.47
_exptl_absorpt_coefficient_mu 5.420
_exptl_absorpt_correction_T_max 0.6881
_exptl_absorpt_correction_T_min 0.3493
_exptl_absorpt_correction_type numerical
_exptl_absorpt_process_details 'X-RED (Stoe & Cie, 2002)'
_exptl_crystal_colour colorless
_exptl_crystal_density_diffrn 1.749
_exptl_crystal_density_method 'not measured'
_exptl_crystal_description block
_exptl_crystal_F_000 1824
_exptl_crystal_size_max 0.50
_exptl_crystal_size_mid 0.09
_exptl_crystal_size_min 0.08
_refine_diff_density_max 0.807
_refine_diff_density_min -0.514
_refine_diff_density_rms 0.095
_refine_ls_extinction_method none
_refine_ls_goodness_of_fit_ref 1.145
_refine_ls_hydrogen_treatment constr
_refine_ls_matrix_type full
_refine_ls_number_parameters 415
_refine_ls_number_reflns 6808
_refine_ls_number_restraints 4
_refine_ls_restrained_S_all 1.145
_refine_ls_R_factor_all 0.0741
_refine_ls_R_factor_gt 0.0526
_refine_ls_shift/su_max 0.002
_refine_ls_shift/su_mean 0.000
_refine_ls_structure_factor_coef Fsqd
_refine_ls_weighting_details 'calc w=1/[\s^2^(Fo^2^)+(0.0207P)^2^+7.8290P] where P=(Fo^2^+2Fc^2^)/3'
_refine_ls_weighting_scheme calc
_refine_ls_wR_factor_gt 0.0841
_refine_ls_wR_factor_ref 0.0894
_reflns_number_gt 5443
_reflns_number_total 6808
_reflns_threshold_expression >2sigma(I)
_cod_data_source_file om200870w_si_002.cif
_cod_data_source_block stm13-24
_cod_depositor_comments
;
The following automatic conversions were performed:

'_symmetry_cell_setting' value 'Monoclinic' changed to 'monoclinic'
according to /home/saulius/struct/CIF-dictionaries/cif_core.dic
dictionary named 'cif_core.dic' version 2.4.1 from 2010-06-29.

Automatic conversion script
Id: cif_fix_values 1715 2011-07-08 13:25:40Z adriana 
;
_cod_original_sg_symbol_H-M 'P 21/m'
_cod_original_formula_sum 'C25 H36.50 Br4 Fe2 N10.50 O0.50'
_cod_database_code 4065513

loop_
_symmetry_equiv_pos_as_xyz
'x, y, z'
'-x, y+1/2, -z'
'-x, -y, -z'
'x, -y-1/2, z'

loop_
_atom_site_label
_atom_site_type_symbol
_atom_site_fract_x
_atom_site_fract_y
_atom_site_fract_z
_atom_site_U_iso_or_equiv
_atom_site_adp_type
_atom_site_occupancy
_atom_site_symmetry_multiplicity
_atom_site_calc_flag
_atom_site_refinement_flags
_atom_site_disorder_assembly
_atom_site_disorder_group
Fe1 Fe 0.25887(6) 0.49240(4) 0.74593(5) 0.02534(16) Uani 1 1 d . . .
N1 N 0.3608(3) 0.5962(2) 0.8734(3) 0.0287(9) Uani 1 1 d . . .
N2 N 0.4579(3) 0.5748(2) 0.7630(3) 0.0289(9) Uani 1 1 d . . .
N3 N 0.1792(3) 0.6029(2) 0.8619(3) 0.0387(11) Uani 1 1 d . . .
N4 N 0.0713(3) 0.5906(2) 0.7382(4) 0.0401(12) Uani 1 1 d . . .
N5 N 0.1422(3) 0.4326(2) 0.6993(3) 0.0294(10) Uani 1 1 d . . .
N6 N 0.2445(3) 0.4457(2) 0.8708(3) 0.0324(10) Uani 1 1 d . . .
N11 N 0.2781(3) 0.4840(2) 0.5390(3) 0.0284(9) Uani 1 1 d . . .
N12 N 0.2702(3) 0.5907(2) 0.5762(3) 0.0323(10) Uani 1 1 d . . .
N13 N 0.3634(3) 0.3931(2) 0.6283(3) 0.0266(9) Uani 1 1 d . . .
N14 N 0.4429(3) 0.3942(2) 0.7692(3) 0.0311(10) Uani 1 1 d . . .
C1 C 0.3671(4) 0.5546(3) 0.7950(3) 0.0281(11) Uani 1 1 d . . .
C2 C 0.5041(4) 0.6276(3) 0.8189(4) 0.0358(13) Uani 1 1 d . . .
H2 H 0.5659 0.6493 0.8102 0.080 Uiso 1 1 calc R . .
C3 C 0.4425(4) 0.6413(3) 0.8878(4) 0.0319(12) Uani 1 1 d . . .
H3 H 0.4528 0.6747 0.9358 0.080 Uiso 1 1 calc R . .
C4 C 0.2712(4) 0.5957(3) 0.9283(4) 0.0378(13) Uani 1 1 d . . .
H4A H 0.2688 0.5528 0.9638 0.080 Uiso 1 1 calc R . .
H4B H 0.2758 0.6335 0.9743 0.080 Uiso 1 1 calc R . .
C5 C 0.1612(4) 0.5647(3) 0.7803(4) 0.0325(12) Uani 1 1 d . . .
C6 C 0.1029(5) 0.6513(3) 0.8709(5) 0.0527(17) Uani 1 1 d . . .
H6 H 0.0996 0.6830 0.9207 0.080 Uiso 1 1 calc R . .
C7 C 0.0355(5) 0.6431(3) 0.7939(5) 0.0559(18) Uani 1 1 d . . .
H7 H -0.0249 0.6680 0.7798 0.080 Uiso 1 1 calc R . .
C8 C 0.0178(5) 0.5690(3) 0.6457(4) 0.0459(15) Uani 1 1 d . . .
H8A H 0.0647 0.5447 0.6090 0.080 Uiso 1 1 calc R . .
H8B H -0.0080 0.6089 0.6103 0.080 Uiso 1 1 calc R . .
H8C H -0.0384 0.5393 0.6571 0.080 Uiso 1 1 calc R . .
C9 C 0.5052(4) 0.5472(3) 0.6799(4) 0.0343(12) Uani 1 1 d . . .
H9A H 0.5576 0.5784 0.6629 0.080 Uiso 1 1 calc R . .
H9B H 0.4537 0.5422 0.6261 0.080 Uiso 1 1 calc R . .
H9C H 0.5354 0.5031 0.6963 0.080 Uiso 1 1 calc R . .
C11 C 0.2671(4) 0.5268(3) 0.6161(3) 0.0276(11) Uani 1 1 d . . .
C12 C 0.2800(5) 0.5868(3) 0.4780(4) 0.0426(14) Uani 1 1 d . . .
H12 H 0.2822 0.6239 0.4360 0.080 Uiso 1 1 calc R . .
C13 C 0.2858(4) 0.5201(3) 0.4544(4) 0.0378(13) Uani 1 1 d . . .
H13 H 0.2934 0.5018 0.3936 0.080 Uiso 1 1 calc R . .
C14 C 0.2892(4) 0.4095(3) 0.5469(3) 0.0298(12) Uani 1 1 d . . .
H14A H 0.2234 0.3887 0.5561 0.080 Uiso 1 1 calc R . .
H14B H 0.3123 0.3911 0.4880 0.080 Uiso 1 1 calc R . .
C15 C 0.3593(4) 0.4220(2) 0.7167(3) 0.0261(11) Uani 1 1 d . . .
C16 C 0.4455(4) 0.3492(3) 0.6253(4) 0.0370(13) Uani 1 1 d . . .
H16 H 0.4626 0.3240 0.5723 0.080 Uiso 1 1 calc R . .
C17 C 0.4961(4) 0.3500(3) 0.7140(4) 0.0388(13) Uani 1 1 d . . .
H17 H 0.5556 0.3255 0.7345 0.080 Uiso 1 1 calc R . .
C18 C 0.2671(5) 0.6566(3) 0.6260(4) 0.0425(14) Uani 1 1 d . . .
H18A H 0.2647 0.6487 0.6938 0.080 Uiso 1 1 calc R . .
H18B H 0.2071 0.6817 0.6008 0.080 Uiso 1 1 calc R . .
H18C H 0.3275 0.6827 0.6161 0.080 Uiso 1 1 calc R . .
C19 C 0.4793(5) 0.4101(3) 0.8700(4) 0.0420(14) Uani 1 1 d . . .
H19A H 0.4500 0.3779 0.9120 0.080 Uiso 1 1 calc R . .
H19B H 0.4589 0.4561 0.8851 0.080 Uiso 1 1 calc R . .
H19C H 0.5529 0.4067 0.8788 0.080 Uiso 1 1 calc R . .
C20 C 0.0727(4) 0.3984(3) 0.6769(4) 0.0302(12) Uani 1 1 d . . .
C21 C -0.0153(4) 0.3553(3) 0.6468(4) 0.0433(14) Uani 1 1 d . . .
H21A H -0.0259 0.3231 0.6972 0.080 Uiso 1 1 calc R . .
H21B H -0.0029 0.3307 0.5892 0.080 Uiso 1 1 calc R . .
H21C H -0.0753 0.3837 0.6340 0.080 Uiso 1 1 calc R . .
C22 C 0.2283(5) 0.4137(3) 0.9359(4) 0.0386(14) Uani 1 1 d . . .
C23 C 0.2070(6) 0.3724(4) 1.0195(4) 0.066(2) Uani 1 1 d . . .
H23A H 0.2654 0.3439 1.0393 0.080 Uiso 1 1 calc R . .
H23B H 0.1481 0.3437 1.0025 0.080 Uiso 1 1 calc R . .
H23C H 0.1934 0.4024 1.0716 0.080 Uiso 1 1 calc R . .
Fe2 Fe 0.72987(8) 0.7500 0.63879(7) 0.0304(2) Uani 1 2 d S . .
Br1 Br 0.76379(4) 0.63902(3) 0.71941(4) 0.03789(14) Uani 1 1 d . . .
Br2 Br 0.84733(7) 0.7500 0.50959(6) 0.0443(2) Uani 1 2 d S . .
Br3 Br 0.54119(6) 0.7500 0.60339(5) 0.03547(19) Uani 1 2 d S . .
Fe3 Fe 0.20053(11) 0.70532(7) 0.18102(9) 0.0267(3) Uani 0.50 1 d P A -1
Br4 Br 0.24719(7) 0.7510(4) 0.34226(6) 0.0317(3) Uani 0.50 1 d P A -1
Br5 Br 0.32853(7) 0.7571(6) 0.08067(6) 0.0241(12) Uani 0.50 1 d P A -1
Br6 Br 0.02840(8) 0.7576(9) 0.11277(7) 0.042(2) Uani 0.50 1 d P A -1
Br7 Br 0.22548(13) 0.58070(6) 0.19304(8) 0.0445(3) Uani 0.50 1 d P A -1
N7 N 0.3679(7) 0.2500 0.9313(7) 0.066(2) Uani 1 2 d S . .
C31 C 0.3208(8) 0.2500 0.8581(8) 0.052(2) Uani 1 2 d S . .
C32 C 0.2575(8) 0.2500 0.7654(7) 0.057(3) Uani 1 2 d S . .
H32A H 0.1977 0.2219 0.7701 0.080 Uiso 0.50 1 calc PR . .
H32B H 0.2965 0.2317 0.7163 0.080 Uiso 0.50 1 calc PR . .
H32C H 0.2366 0.2963 0.7489 0.080 Uiso 0.50 1 calc PR . .
O1 O 0.1261(8) 0.5256(6) 0.0873(7) 0.076(3) Uiso 0.50 1 d PD B -2
C41 C 0.2730(13) 0.5473(13) 0.1865(16) 0.116(8) Uiso 0.50 1 d PD B -2
H41A H 0.3039 0.5731 0.2408 0.080 Uiso 0.50 1 calc PR B -2
H41B H 0.3068 0.5582 0.1303 0.080 Uiso 0.50 1 calc PR B -2
H41C H 0.2799 0.4988 0.2000 0.080 Uiso 0.50 1 calc PR B -2
C42 C 0.1605(10) 0.5657(7) 0.1685(8) 0.045(3) Uiso 0.50 1 d PD B -2
H42A H 0.1240 0.5537 0.2236 0.080 Uiso 0.50 1 calc PR B -2
H42B H 0.1514 0.6145 0.1551 0.080 Uiso 0.50 1 calc PR B -2
C43 C 0.0184(12) 0.5256(11) 0.0681(12) 0.085(6) Uiso 0.50 1 d PD B -2
H43A H -0.0070 0.5727 0.0665 0.080 Uiso 0.50 1 calc PR B -2
H43B H -0.0121 0.5011 0.1189 0.080 Uiso 0.50 1 calc PR B -2
C44 C -0.0119(14) 0.4902(10) -0.0306(10) 0.069(5) Uiso 0.50 1 d PD B -2
H44A H -0.0854 0.4901 -0.0439 0.080 Uiso 0.50 1 calc PR B -2
H44B H 0.0130 0.4436 -0.0284 0.080 Uiso 0.50 1 calc PR B -2
H44C H 0.0179 0.5150 -0.0806 0.080 Uiso 0.50 1 calc PR B -2

loop_
_atom_site_aniso_label
_atom_site_aniso_U_11
_atom_site_aniso_U_22
_atom_site_aniso_U_33
_atom_site_aniso_U_23
_atom_site_aniso_U_13
_atom_site_aniso_U_12
Fe1 0.0284(4) 0.0212(4) 0.0275(3) -0.0018(3) 0.0087(3) -0.0014(3)
N1 0.029(2) 0.027(2) 0.032(2) -0.0061(18) 0.0109(18) -0.0013(19)
N2 0.029(2) 0.029(2) 0.029(2) -0.0037(18) 0.0046(18) -0.0033(19)
N3 0.030(3) 0.037(3) 0.051(3) -0.015(2) 0.015(2) -0.006(2)
N4 0.026(2) 0.032(3) 0.062(3) -0.014(2) 0.004(2) 0.003(2)
N5 0.033(2) 0.030(2) 0.026(2) 0.0041(18) 0.0084(18) 0.003(2)
N6 0.037(3) 0.033(3) 0.028(2) -0.008(2) 0.0068(19) -0.004(2)
N11 0.035(2) 0.026(2) 0.026(2) 0.0043(18) 0.0070(18) 0.0023(19)
N12 0.036(3) 0.021(2) 0.041(2) 0.0035(19) 0.012(2) 0.000(2)
N13 0.033(2) 0.020(2) 0.027(2) -0.0020(17) 0.0053(18) 0.0029(19)
N14 0.037(3) 0.025(2) 0.031(2) -0.0005(18) 0.0026(19) 0.006(2)
C1 0.032(3) 0.025(3) 0.027(2) -0.001(2) 0.008(2) 0.000(2)
C2 0.035(3) 0.034(3) 0.039(3) -0.004(2) 0.009(2) -0.003(3)
C3 0.032(3) 0.031(3) 0.033(3) -0.004(2) 0.003(2) -0.005(2)
C4 0.039(3) 0.036(3) 0.041(3) -0.013(3) 0.014(3) -0.006(3)
C5 0.030(3) 0.028(3) 0.042(3) -0.009(2) 0.015(2) -0.007(2)
C6 0.038(3) 0.044(4) 0.079(5) -0.028(3) 0.018(3) -0.001(3)
C7 0.029(3) 0.043(4) 0.096(5) -0.030(4) 0.008(3) 0.011(3)
C8 0.037(3) 0.044(4) 0.055(4) -0.011(3) -0.001(3) 0.002(3)
C9 0.034(3) 0.034(3) 0.036(3) -0.005(2) 0.012(2) -0.002(3)
C11 0.023(3) 0.025(3) 0.034(3) 0.002(2) 0.002(2) -0.001(2)
C12 0.047(4) 0.041(4) 0.041(3) 0.013(3) 0.012(3) 0.004(3)
C13 0.044(3) 0.043(3) 0.027(3) 0.011(2) 0.009(2) 0.007(3)
C14 0.038(3) 0.027(3) 0.025(2) -0.001(2) 0.007(2) -0.002(2)
C15 0.033(3) 0.020(3) 0.026(2) 0.002(2) 0.006(2) -0.003(2)
C16 0.045(3) 0.025(3) 0.042(3) -0.007(2) 0.011(3) 0.010(3)
C17 0.039(3) 0.030(3) 0.046(3) -0.006(3) 0.000(3) 0.013(3)
C18 0.047(4) 0.019(3) 0.061(4) 0.005(3) 0.007(3) 0.002(3)
C19 0.050(4) 0.039(3) 0.036(3) -0.005(3) -0.005(3) 0.011(3)
C20 0.029(3) 0.031(3) 0.031(3) -0.003(2) 0.010(2) -0.002(3)
C21 0.038(3) 0.043(4) 0.049(3) -0.005(3) 0.011(3) -0.012(3)
C22 0.050(4) 0.040(3) 0.027(3) -0.001(3) 0.010(2) -0.005(3)
C23 0.091(6) 0.067(5) 0.042(3) 0.012(3) 0.023(4) -0.005(4)
Fe2 0.0293(6) 0.0373(6) 0.0256(5) 0.000 0.0078(4) 0.000
Br1 0.0331(3) 0.0500(4) 0.0309(3) 0.0107(2) 0.0047(2) 0.0008(3)
Br2 0.0596(6) 0.0314(4) 0.0477(5) 0.000 0.0335(4) 0.000
Br3 0.0299(4) 0.0495(5) 0.0270(4) 0.000 0.0027(3) 0.000
Fe3 0.0313(8) 0.0249(8) 0.0245(7) 0.0000(6) 0.0064(6) -0.0017(6)
Br4 0.0365(5) 0.0335(7) 0.0249(4) -0.009(3) 0.0023(3) 0.009(3)
Br5 0.0387(4) 0.008(4) 0.0263(3) 0.0009(6) 0.0092(3) -0.0016(7)
Br6 0.0335(5) 0.056(6) 0.0363(4) 0.0020(10) -0.0019(3) -0.0051(13)
Br7 0.0702(9) 0.0259(6) 0.0398(6) -0.0001(5) 0.0174(6) -0.0032(6)
N7 0.078(7) 0.062(6) 0.060(5) 0.000 0.014(5) 0.000
C31 0.063(6) 0.035(5) 0.061(6) 0.000 0.024(5) 0.000
C32 0.072(7) 0.037(5) 0.064(6) 0.000 0.008(5) 0.000

loop_
_atom_type_symbol
_atom_type_description
_atom_type_scat_dispersion_real
_atom_type_scat_dispersion_imag
_atom_type_scat_source
C C 0.0033 0.0016 'International Tables Vol C Tables 4.2.6.8 and 6.1.1.4'
H H 0.0000 0.0000 'International Tables Vol C Tables 4.2.6.8 and 6.1.1.4'
N N 0.0061 0.0033 'International Tables Vol C Tables 4.2.6.8 and 6.1.1.4'
O O 0.0106 0.0060 'International Tables Vol C Tables 4.2.6.8 and 6.1.1.4'
Br Br -0.2901 2.4595 'International Tables Vol C Tables 4.2.6.8 and 6.1.1.4'
Fe Fe 0.3463 0.8444 'International Tables Vol C Tables 4.2.6.8 and 6.1.1.4'

loop_
_geom_angle_atom_site_label_1
_geom_angle_atom_site_label_2
_geom_angle_atom_site_label_3
_geom_angle
_geom_angle_site_symmetry_1
C1 Fe1 C11 90.4(2) .
C1 Fe1 C15 91.5(2) .
C11 Fe1 C15 86.9(2) .
C1 Fe1 N5 176.4(2) .
C11 Fe1 N5 90.52(19) .
C15 Fe1 N5 91.99(19) .
C1 Fe1 N6 96.09(19) .
C11 Fe1 N6 172.54(19) .
C15 Fe1 N6 89.30(19) .
N5 Fe1 N6 83.22(17) .
C1 Fe1 C5 86.6(2) .
C11 Fe1 C5 94.5(2) .
C15 Fe1 C5 177.6(2) .
N5 Fe1 C5 89.94(19) .
N6 Fe1 C5 89.6(2) .
C1 N1 C3 112.4(4) .
C1 N1 C4 122.0(4) .
C3 N1 C4 125.3(4) .
C1 N2 C2 111.9(4) .
C1 N2 C9 127.0(4) .
C2 N2 C9 121.1(4) .
C5 N3 C6 112.3(5) .
C5 N3 C4 123.0(5) .
C6 N3 C4 124.6(5) .
C5 N4 C7 110.9(5) .
C5 N4 C8 126.2(5) .
C7 N4 C8 122.9(5) .
C20 N5 Fe1 176.4(4) .
C22 N6 Fe1 171.6(5) .
C11 N11 C13 112.5(4) .
C11 N11 C14 123.9(4) .
C13 N11 C14 123.5(4) .
C11 N12 C12 111.2(4) .
C11 N12 C18 127.0(4) .
C12 N12 C18 121.8(5) .
C15 N13 C16 112.6(4) .
C15 N13 C14 122.2(4) .
C16 N13 C14 125.1(4) .
C15 N14 C17 111.6(4) .
C15 N14 C19 126.5(4) .
C17 N14 C19 121.8(4) .
N2 C1 N1 102.5(4) .
N2 C1 Fe1 133.9(4) .
N1 C1 Fe1 123.4(4) .
C3 C2 N2 106.8(5) .
C2 C3 N1 106.5(5) .
N3 C4 N1 108.9(4) .
N4 C5 N3 103.2(5) .
N4 C5 Fe1 135.1(4) .
N3 C5 Fe1 121.7(4) .
C7 C6 N3 105.7(5) .
C6 C7 N4 107.8(5) .
N12 C11 N11 102.8(4) .
N12 C11 Fe1 134.5(4) .
N11 C11 Fe1 122.7(4) .
C13 C12 N12 107.9(5) .
C12 C13 N11 105.6(5) .
N13 C14 N11 109.3(4) .
N13 C15 N14 102.7(4) .
N13 C15 Fe1 124.2(4) .
N14 C15 Fe1 132.9(4) .
C17 C16 N13 106.3(4) .
C16 C17 N14 106.7(5) .
N5 C20 C21 179.0(6) .
N6 C22 C23 179.8(8) .
Br1 Fe2 Br1 123.19(5) 4_575
Br1 Fe2 Br3 102.90(3) 4_575
Br1 Fe2 Br3 102.90(3) .
Br1 Fe2 Br2 103.61(3) 4_575
Br1 Fe2 Br2 103.61(3) .
Br3 Fe2 Br2 122.36(5) .
Br4 Fe3 Br7 106.1(2) .
Br4 Fe3 Br5 104.42(18) .
Br7 Fe3 Br5 110.1(2) .
Br4 Fe3 Br6 109.1(2) .
Br7 Fe3 Br6 121.5(4) .
Br5 Fe3 Br6 104.3(2) .
N7 C31 C32 178.3(11) .
C43 O1 C42 112.6(11) .
O1 C42 C41 103.3(12) .
O1 C43 C44 109.3(12) .

loop_
_geom_bond_atom_site_label_1
_geom_bond_atom_site_label_2
_geom_bond_distance
_geom_bond_site_symmetry_2
Fe1 C1 1.931(5) .
Fe1 C11 1.938(5) .
Fe1 C15 1.965(5) .
Fe1 N5 1.972(5) .
Fe1 N6 1.983(4) .
Fe1 C5 1.986(5) .
N1 C1 1.366(6) .
N1 C3 1.380(6) .
N1 C4 1.460(6) .
N2 C1 1.365(6) .
N2 C2 1.387(7) .
N2 C9 1.465(6) .
N3 C5 1.356(7) .
N3 C6 1.384(7) .
N3 C4 1.448(7) .
N4 C5 1.356(7) .
N4 C7 1.388(7) .
N4 C8 1.462(7) .
N5 C20 1.143(6) .
N6 C22 1.135(7) .
N11 C11 1.373(6) .
N11 C13 1.381(6) .
N11 C14 1.456(6) .
N12 C11 1.360(6) .
N12 C12 1.386(7) .
N12 C18 1.455(7) .
N13 C15 1.356(6) .
N13 C16 1.375(6) .
N13 C14 1.450(6) .
N14 C15 1.363(6) .
N14 C17 1.384(7) .
N14 C19 1.468(6) .
C2 C3 1.337(7) .
C6 C7 1.327(9) .
C12 C13 1.338(8) .
C16 C17 1.340(7) .
C20 C21 1.449(7) .
C22 C23 1.461(8) .
Fe2 Br1 2.4460(7) 4_575
Fe2 Br1 2.4460(7) .
Fe2 Br3 2.4664(13) .
Fe2 Br2 2.4775(12) .
Fe3 Br4 2.431(3) .
Fe3 Br7 2.4414(18) .
Fe3 Br5 2.494(5) .
Fe3 Br6 2.562(7) .
N7 C31 1.137(12) .
C31 C32 1.460(14) .
O1 C43 1.407(15) .
O1 C42 1.407(13) .
C41 C42 1.510(16) .
C43 C44 1.551(16) .
